data_4329847
loop_
_publ_author_name
'Subramaniam Kuppuswamy'
'Mark W. Bezpalko'
'Tamara M. Powers'
'Mark M. Turnbull'
'Bruce M. Foxman'
'Christine M. Thomas'

_publ_section_title
;
 Utilization of Phosphinoamide Ligands in Homobimetallic Fe and Mn
 Complexes: The Effect of Disparate Coordination Environments on
 Metal-Metal Interactions and Magnetic and Redox Properties
;
_journal_name_full 'Inorganic Chemistry'
_journal_page_first 8225
_journal_page_last 8240
_journal_paper_doi 10.1021/ic300776y
_journal_volume 51
_journal_year 2012
_chemical_formula_moiety 'C62 H73 Mn2 N4 O0.50 P4'
_chemical_formula_sum 'C62 H73 Mn2 N4 O0.5 P4'
_chemical_formula_weight 1116.04
_space_group_IT_number 14
_symmetry_cell_setting monoclinic
_symmetry_space_group_name_Hall '-P 2ybc'
_symmetry_space_group_name_H-M 'P 1 21/c 1'
_atom_sites_solution_hydrogens difmap
_atom_sites_solution_primary other
_audit_creation_date 11-05-14
_audit_creation_method CRYSTALS_ver_14.21
_cell_angle_alpha 90
_cell_angle_beta 116.9670(10)
_cell_angle_gamma 90
_cell_formula_units_Z 4
_cell_length_a 12.6984(5)
_cell_length_b 44.4400(13)
_cell_length_c 11.7591(3)
_cell_measurement_reflns_used 9734
_cell_measurement_temperature 120
_cell_measurement_theta_max 30
_cell_measurement_theta_min 2
_cell_volume 5914.3(3)
_computing_cell_refinement 'Apex2 (Bruker AXS, 2006)'
_computing_data_collection 'Apex2 (Bruker AXS, 2006)'
_computing_data_reduction 'Apex2 (Bruker AXS, 2006)'
_computing_molecular_graphics 'CAMERON (Watkin et al., 1996)'
_computing_publication_material 'CRYSTALS (Betteridge et al., 2003)'
_computing_structure_refinement 'CRYSTALS (Betteridge et al., 2003)'
_computing_structure_solution 'Superflip (Palatinus & Chapuis, 2007)'
_diffrn_ambient_temperature 120
_diffrn_measured_fraction_theta_full 0.999
_diffrn_measured_fraction_theta_max 0.999
_diffrn_measurement_device Area
_diffrn_measurement_device_type 'Bruker Kappa Apex2'
_diffrn_measurement_method '\f & \w scans'
_diffrn_radiation_monochromator graphite
_diffrn_radiation_type 'Mo K\a'
_diffrn_radiation_wavelength 0.71073
_diffrn_reflns_av_R_equivalents 0.034
_diffrn_reflns_limit_h_max 15
_diffrn_reflns_limit_h_min -17
_diffrn_reflns_limit_k_max 62
_diffrn_reflns_limit_k_min 0
_diffrn_reflns_limit_l_max 16
_diffrn_reflns_limit_l_min 0
_diffrn_reflns_number 17214
_diffrn_reflns_theta_full 29.988
_diffrn_reflns_theta_max 29.988
_diffrn_reflns_theta_min 1.799
_diffrn_standards_number 0
_exptl_absorpt_coefficient_mu 0.577
_exptl_absorpt_correction_T_max 0.73
_exptl_absorpt_correction_T_min 0.71
_exptl_absorpt_correction_type numerical
_exptl_absorpt_process_details
; 
 Analytical Absorption (De Meulenaer & Tompa, 1965) 
;
_exptl_crystal_colour red
_exptl_crystal_density_diffrn 1.253
_exptl_crystal_description 'prism fragment'
_exptl_crystal_F_000 2348
_exptl_crystal_size_max 0.665
_exptl_crystal_size_mid 0.587
_exptl_crystal_size_min 0.550
_refine_diff_density_max 1.02
_refine_diff_density_min -0.67
_refine_ls_extinction_method none
_refine_ls_goodness_of_fit_ref 1.0214
_refine_ls_hydrogen_treatment constr
_refine_ls_matrix_type full
_refine_ls_number_parameters 662
_refine_ls_number_reflns 17214
_refine_ls_number_restraints 0
_refine_ls_R_factor_all 0.0444
_refine_ls_R_factor_gt 0.0349
_refine_ls_shift/su_max 0.0028452
_refine_ls_shift/su_mean 0.0000705
_refine_ls_structure_factor_coef Fsqd
_refine_ls_weighting_details
;
 Method= Modified Sheldrick 
 w=1/[\s^2^(F^2^) + ( 0.02P)^2^ + 5.90P] 
 ,where P=(max(Fo^2^,0) + 2Fc^2^)/3 
;
_refine_ls_weighting_scheme calc
_refine_ls_wR_factor_all 0.0829
_refine_ls_wR_factor_gt 0.0778
_refine_ls_wR_factor_ref 0.0829
_reflns_limit_h_max 15
_reflns_limit_h_min -17
_reflns_limit_k_max 62
_reflns_limit_k_min 0
_reflns_limit_l_max 16
_reflns_limit_l_min 0
_reflns_number_gt 14249
_reflns_number_total 17214
_reflns_threshold_expression I>2.0\s(I)
_oxford_diffrn_Wilson_B_factor 1.27
_oxford_diffrn_Wilson_scale 81.14
_oxford_refine_ls_r_factor_ref 0.0444
_oxford_refine_ls_scale 0.091411(10)
_oxford_reflns_number_all 17214
_oxford_reflns_threshold_expression_ref I>-10.0\s(I)
_oxford_structure_analysis_title 'sk114_0ma in P2(1)/c'
_cod_data_source_file ic300776y_si_002_1.cif
_cod_data_source_block 3
_cod_depositor_comments
;
The following automatic conversions were performed:

'_atom_sites_solution_primary' value 'Other' changed to 'other'
according to the built-in table from CIF Core dictionary named
'cif_core.dic' version 2.4.1 from 2010-06-29.

Automatic conversion script
Id: cif_fix_values 1891 2012-01-12 08:04:46Z andrius 
;
_cod_original_sg_symbol_H-M 'P 1 21/c 1 '
_cod_original_formula_sum 'C62 H73 Mn2 N4 O0.50 P4'
_cod_database_code 4329847

loop_
_symmetry_equiv_pos_as_xyz
x,y,z
-x,-y,-z
-x,y+1/2,-z+1/2
x,-y+1/2,z+1/2

loop_
_atom_site_label
_atom_site_type_symbol
_atom_site_fract_x
_atom_site_fract_y
_atom_site_fract_z
_atom_site_U_iso_or_equiv
_atom_site_occupancy
_atom_site_adp_type
_atom_site_refinement_flags_posn
_atom_site_disorder_assembly
_atom_site_disorder_group
Mn1 Mn 0.261926(18) 0.365786(5) 0.69109(2) 0.0129 1.0000 Uani . . .
Mn2 Mn 0.455298(19) 0.382510(5) 0.60458(2) 0.0136 1.0000 Uani . . .
P1 P 0.23440(3) 0.415917(8) 0.56517(4) 0.0148 1.0000 Uani . . .
P2 P 0.29763(3) 0.329117(8) 0.54150(3) 0.0133 1.0000 Uani . . .
P3 P 0.48099(3) 0.374207(9) 0.86928(3) 0.0148 1.0000 Uani . . .
P4 P 0.01600(3) 0.354042(9) 0.58718(4) 0.0170 1.0000 Uani . . .
O1 O 0.0029(9) 0.50738(16) 0.0036(9) 0.114(2) 0.5000 Uiso . 1 1
N1 N 0.35904(11) 0.42124(3) 0.55798(13) 0.0181 1.0000 Uani . . .
N2 N 0.38654(10) 0.34550(3) 0.49428(11) 0.0142 1.0000 Uani . . .
N3 N 0.56219(11) 0.37488(3) 0.79334(11) 0.0167 1.0000 Uani . . .
N4 N 0.13124(11) 0.35369(3) 0.73160(12) 0.0187 1.0000 Uani . . .
C1 C 0.20291(13) 0.44826(3) 0.64173(14) 0.0167 1.0000 Uani . . .
C2 C 0.15445(14) 0.47517(3) 0.57818(15) 0.0210 1.0000 Uani . . .
C3 C 0.13937(15) 0.49953(4) 0.64353(17) 0.0251 1.0000 Uani . . .
C4 C 0.17142(16) 0.49722(4) 0.77248(18) 0.0282 1.0000 Uani . . .
C5 C 0.21987(16) 0.47066(4) 0.83718(16) 0.0268 1.0000 Uani . . .
C6 C 0.23569(14) 0.44646(4) 0.77167(15) 0.0205 1.0000 Uani . . .
C7 C 0.11298(14) 0.41817(3) 0.40249(14) 0.0178 1.0000 Uani . . .
C8 C -0.00412(14) 0.42293(3) 0.37840(15) 0.0207 1.0000 Uani . . .
C9 C -0.09487(15) 0.42277(4) 0.25429(17) 0.0270 1.0000 Uani . . .
C10 C -0.06988(17) 0.41804(4) 0.15281(17) 0.0321 1.0000 Uani . . .
C11 C 0.04514(18) 0.41274(4) 0.17467(17) 0.0324 1.0000 Uani . . .
C12 C 0.13639(16) 0.41262(4) 0.29916(16) 0.0247 1.0000 Uani . . .
C13 C 0.38214(15) 0.44918(3) 0.50595(16) 0.0209 1.0000 Uani . . .
C14 C 0.45137(18) 0.47172(4) 0.61188(19) 0.0313 1.0000 Uani . . .
C15 C 0.45090(19) 0.44153(4) 0.4322(2) 0.0346 1.0000 Uani . . .
C16 C 0.16889(12) 0.31458(3) 0.40216(14) 0.0156 1.0000 Uani . . .
C17 C 0.15531(14) 0.28485(3) 0.36001(15) 0.0210 1.0000 Uani . . .
C18 C 0.05957(16) 0.27656(4) 0.24640(17) 0.0299 1.0000 Uani . . .
C19 C -0.02322(16) 0.29797(4) 0.17352(17) 0.0303 1.0000 Uani . . .
C20 C -0.01112(14) 0.32761(4) 0.21454(16) 0.0244 1.0000 Uani . . .
C21 C 0.08404(13) 0.33581(3) 0.32850(14) 0.0182 1.0000 Uani . . .
C22 C 0.36684(13) 0.29517(3) 0.63257(14) 0.0158 1.0000 Uani . . .
C23 C 0.48919(13) 0.29213(3) 0.68412(14) 0.0179 1.0000 Uani . . .
C24 C 0.54726(14) 0.26843(4) 0.76550(16) 0.0226 1.0000 Uani . . .
C25 C 0.48350(16) 0.24723(4) 0.79540(17) 0.0255 1.0000 Uani . . .
C26 C 0.36193(16) 0.25005(4) 0.74548(17) 0.0263 1.0000 Uani . . .
C27 C 0.30374(14) 0.27404(4) 0.66573(16) 0.0217 1.0000 Uani . . .
C28 C 0.42629(13) 0.33099(3) 0.40772(14) 0.0176 1.0000 Uani . . .
C29 C 0.34358(15) 0.33757(4) 0.26836(15) 0.0278 1.0000 Uani . . .
C30 C 0.54941(15) 0.34246(4) 0.43999(17) 0.0280 1.0000 Uani . . .
C31 C 0.53839(13) 0.34581(3) 0.99571(14) 0.0171 1.0000 Uani . . .
C32 C 0.64185(14) 0.35057(4) 1.10959(14) 0.0201 1.0000 Uani . . .
C33 C 0.69138(15) 0.32729(4) 1.19616(15) 0.0239 1.0000 Uani . . .
C34 C 0.63705(17) 0.29938(4) 1.17237(16) 0.0283 1.0000 Uani . . .
C35 C 0.53345(17) 0.29454(4) 1.06148(17) 0.0288 1.0000 Uani . . .
C36 C 0.48531(14) 0.31757(4) 0.97334(15) 0.0214 1.0000 Uani . . .
C37 C 0.51018(13) 0.40868(3) 0.96495(14) 0.0186 1.0000 Uani . . .
C38 C 0.55628(15) 0.43366(4) 0.93136(16) 0.0242 1.0000 Uani . . .
C39 C 0.57624(18) 0.46050(4) 0.99848(19) 0.0318 1.0000 Uani . . .
C40 C 0.54839(18) 0.46298(4) 1.09898(18) 0.0327 1.0000 Uani . . .
C41 C 0.50068(17) 0.43855(4) 1.13202(16) 0.0291 1.0000 Uani . . .
C42 C 0.48240(15) 0.41148(4) 1.06672(15) 0.0234 1.0000 Uani . . .
C43 C 0.69206(13) 0.37495(4) 0.86116(14) 0.0197 1.0000 Uani . . .
C44 C 0.74183(15) 0.34312(4) 0.87320(16) 0.0259 1.0000 Uani . . .
C45 C 0.74033(16) 0.39496(4) 0.79026(18) 0.0296 1.0000 Uani . . .
C46 C -0.08252(13) 0.38460(3) 0.58501(14) 0.0179 1.0000 Uani . . .
C47 C -0.03735(14) 0.40919(4) 0.66705(16) 0.0224 1.0000 Uani . . .
C48 C -0.10182(16) 0.43560(4) 0.64677(18) 0.0279 1.0000 Uani . . .
C49 C -0.21310(16) 0.43802(4) 0.54405(19) 0.0302 1.0000 Uani . . .
C50 C -0.26012(15) 0.41362(4) 0.46274(17) 0.0276 1.0000 Uani . . .
C51 C -0.19611(14) 0.38720(4) 0.48279(16) 0.0225 1.0000 Uani . . .
C52 C -0.07669(13) 0.32072(3) 0.57100(15) 0.0188 1.0000 Uani . . .
C53 C -0.07023(14) 0.29673(4) 0.49775(15) 0.0207 1.0000 Uani . . .
C54 C -0.13350(15) 0.27033(4) 0.48566(16) 0.0252 1.0000 Uani . . .
C55 C -0.20412(14) 0.26750(4) 0.54699(17) 0.0260 1.0000 Uani . . .
C56 C -0.21164(15) 0.29117(4) 0.61940(19) 0.0286 1.0000 Uani . . .
C57 C -0.14937(15) 0.31761(4) 0.63070(18) 0.0262 1.0000 Uani . . .
C58 C 0.11799(14) 0.34851(4) 0.84829(15) 0.0236 1.0000 Uani . . .
C59 C 0.13909(17) 0.31556(5) 0.8889(2) 0.0363 1.0000 Uani . . .
C60 C 0.20285(17) 0.36859(5) 0.95576(16) 0.0328 1.0000 Uani . . .
C61 C 0.2086(4) 0.50178(13) 0.1780(4) 0.1193 1.0000 Uani D 1 1
C62 C -0.1115(6) 0.48727(14) -0.0735(5) 0.0617 0.5000 Uani . 1 1
C63 C 0.1000(5) 0.48956(14) 0.1113(6) 0.0660 0.5000 Uani D 1 1
H21 H 0.1287 0.4771 0.4891 0.0249 1.0000 Uiso R . .
H31 H 0.1090 0.5174 0.5998 0.0302 1.0000 Uiso R . .
H41 H 0.1600 0.5136 0.8164 0.0348 1.0000 Uiso R . .
H51 H 0.2407 0.4688 0.9252 0.0321 1.0000 Uiso R . .
H61 H 0.2681 0.4286 0.8155 0.0259 1.0000 Uiso R . .
H81 H -0.0226 0.4263 0.4461 0.0246 1.0000 Uiso R . .
H91 H -0.1742 0.4258 0.2383 0.0316 1.0000 Uiso R . .
H101 H -0.1300 0.4186 0.0707 0.0382 1.0000 Uiso R . .
H111 H 0.0622 0.4095 0.1052 0.0389 1.0000 Uiso R . .
H121 H 0.2144 0.4087 0.3143 0.0297 1.0000 Uiso R . .
H131 H 0.3060 0.4586 0.4466 0.0243 1.0000 Uiso R . .
H141 H 0.5277 0.4636 0.6651 0.0470 1.0000 Uiso R . .
H142 H 0.4629 0.4900 0.5763 0.0463 1.0000 Uiso R . .
H143 H 0.4127 0.4755 0.6641 0.0461 1.0000 Uiso R . .
H151 H 0.5251 0.4324 0.4905 0.0517 1.0000 Uiso R . .
H152 H 0.4069 0.4277 0.3639 0.0518 1.0000 Uiso R . .
H153 H 0.4680 0.4596 0.3994 0.0515 1.0000 Uiso R . .
H171 H 0.2121 0.2705 0.4074 0.0253 1.0000 Uiso R . .
H181 H 0.0510 0.2564 0.2201 0.0357 1.0000 Uiso R . .
H191 H -0.0880 0.2924 0.0979 0.0363 1.0000 Uiso R . .
H201 H -0.0673 0.3422 0.1642 0.0293 1.0000 Uiso R . .
H211 H 0.0926 0.3556 0.3567 0.0211 1.0000 Uiso R . .
H231 H 0.5326 0.3064 0.6644 0.0207 1.0000 Uiso R . .
H241 H 0.6306 0.2667 0.8013 0.0276 1.0000 Uiso R . .
H251 H 0.5233 0.2310 0.8501 0.0313 1.0000 Uiso R . .
H261 H 0.3184 0.2355 0.7637 0.0324 1.0000 Uiso R . .
H271 H 0.2206 0.2759 0.6322 0.0264 1.0000 Uiso R . .
H281 H 0.4302 0.3089 0.4205 0.0213 1.0000 Uiso R . .
H291 H 0.3379 0.3593 0.2553 0.0410 1.0000 Uiso R . .
H292 H 0.2644 0.3300 0.2442 0.0415 1.0000 Uiso R . .
H293 H 0.3739 0.3287 0.2138 0.0412 1.0000 Uiso R . .
H301 H 0.5464 0.3638 0.4277 0.0417 1.0000 Uiso R . .
H302 H 0.6047 0.3384 0.5278 0.0422 1.0000 Uiso R . .
H303 H 0.5775 0.3332 0.3842 0.0421 1.0000 Uiso R . .
H321 H 0.6755 0.3699 1.1266 0.0233 1.0000 Uiso R . .
H331 H 0.7610 0.3306 1.2710 0.0298 1.0000 Uiso R . .
H341 H 0.6692 0.2838 1.2303 0.0333 1.0000 Uiso R . .
H351 H 0.4950 0.2757 1.0467 0.0346 1.0000 Uiso R . .
H361 H 0.4161 0.3142 0.8971 0.0268 1.0000 Uiso R . .
H381 H 0.5750 0.4324 0.8610 0.0289 1.0000 Uiso R . .
H391 H 0.6096 0.4767 0.9764 0.0383 1.0000 Uiso R . .
H401 H 0.5628 0.4808 1.1438 0.0391 1.0000 Uiso R . .
H411 H 0.4799 0.4406 1.1999 0.0359 1.0000 Uiso R . .
H421 H 0.4508 0.3950 1.0908 0.0269 1.0000 Uiso R . .
H431 H 0.7199 0.3836 0.9489 0.0235 1.0000 Uiso R . .
H441 H 0.7128 0.3306 0.9197 0.0383 1.0000 Uiso R . .
H442 H 0.7165 0.3351 0.7891 0.0381 1.0000 Uiso R . .
H443 H 0.8270 0.3434 0.9154 0.0384 1.0000 Uiso R . .
H451 H 0.8262 0.3952 0.8329 0.0441 1.0000 Uiso R . .
H452 H 0.7100 0.4153 0.7847 0.0431 1.0000 Uiso R . .
H453 H 0.7141 0.3877 0.7047 0.0422 1.0000 Uiso R . .
H471 H 0.0390 0.4080 0.7354 0.0266 1.0000 Uiso R . .
H481 H -0.0712 0.4521 0.7022 0.0330 1.0000 Uiso R . .
H491 H -0.2573 0.4559 0.5296 0.0358 1.0000 Uiso R . .
H501 H -0.3360 0.4148 0.3935 0.0338 1.0000 Uiso R . .
H511 H -0.2301 0.3708 0.4252 0.0266 1.0000 Uiso R . .
H531 H -0.0235 0.2988 0.4553 0.0255 1.0000 Uiso R . .
H541 H -0.1271 0.2541 0.4365 0.0299 1.0000 Uiso R . .
H551 H -0.2475 0.2495 0.5386 0.0306 1.0000 Uiso R . .
H561 H -0.2589 0.2893 0.6631 0.0346 1.0000 Uiso R . .
H571 H -0.1570 0.3337 0.6781 0.0302 1.0000 Uiso R . .
H581 H 0.0365 0.3538 0.8312 0.0270 1.0000 Uiso R . .
H591 H 0.1277 0.3126 0.9625 0.0544 1.0000 Uiso R . .
H592 H 0.0840 0.3025 0.8220 0.0532 1.0000 Uiso R . .
H593 H 0.2191 0.3096 0.9096 0.0537 1.0000 Uiso R . .
H601 H 0.1912 0.3898 0.9321 0.0480 1.0000 Uiso R . .
H602 H 0.2833 0.3629 0.9759 0.0477 1.0000 Uiso R . .
H603 H 0.1911 0.3661 1.0321 0.0480 1.0000 Uiso R . .
H621 H -0.0965 0.4694 -0.1128 0.0931 0.5000 Uiso R 1 1
H622 H -0.1457 0.4855 -0.0149 0.0931 0.5000 Uiso R 1 1
H631 H 0.1268 0.4715 0.0824 0.0988 0.5000 Uiso R 1 1
H632 H 0.0754 0.4889 0.1786 0.0987 0.5000 Uiso R 1 1
H611 H 0.2580 0.4879 0.2412 0.1388 1.0000 Uiso DR 1 1
H612 H 0.2027 0.5199 0.2179 0.1388 1.0000 Uiso DR 1 1
H613 H 0.2414 0.5061 0.1215 0.1388 1.0000 Uiso DR 1 1

loop_
_atom_site_aniso_label
_atom_site_aniso_U_11
_atom_site_aniso_U_22
_atom_site_aniso_U_33
_atom_site_aniso_U_23
_atom_site_aniso_U_13
_atom_site_aniso_U_12
Mn1 0.01238(9) 0.01359(10) 0.01332(9) 0.00061(7) 0.00625(8) 0.00036(7)
Mn2 0.01423(10) 0.01288(10) 0.01308(10) -0.00079(7) 0.00565(8) -0.00048(7)
P1 0.01649(16) 0.01216(15) 0.01670(17) 0.00201(13) 0.00834(14) 0.00169(13)
P2 0.01272(15) 0.01346(16) 0.01307(15) -0.00154(12) 0.00531(13) -0.00051(12)
P3 0.01362(16) 0.01783(17) 0.01192(15) -0.00009(13) 0.00478(13) -0.00036(13)
P4 0.01380(16) 0.02086(18) 0.01744(17) 0.00003(14) 0.00805(14) -0.00112(14)
N1 0.0199(6) 0.0134(6) 0.0248(6) 0.0027(5) 0.0134(5) 0.0013(5)
N2 0.0151(5) 0.0144(5) 0.0134(5) -0.0020(4) 0.0069(4) -0.0016(4)
N3 0.0140(5) 0.0227(6) 0.0122(5) -0.0004(5) 0.0047(4) -0.0009(5)
N4 0.0140(5) 0.0255(7) 0.0171(6) 0.0026(5) 0.0074(5) -0.0014(5)
C1 0.0159(6) 0.0150(6) 0.0203(7) -0.0002(5) 0.0091(5) 0.0007(5)
C2 0.0233(7) 0.0170(7) 0.0216(7) 0.0012(6) 0.0093(6) 0.0029(6)
C3 0.0261(8) 0.0168(7) 0.0303(9) -0.0005(6) 0.0109(7) 0.0037(6)
C4 0.0303(9) 0.0228(8) 0.0311(9) -0.0092(7) 0.0135(7) 0.0013(7)
C5 0.0298(8) 0.0279(8) 0.0208(8) -0.0048(6) 0.0098(7) 0.0008(7)
C6 0.0201(7) 0.0200(7) 0.0197(7) 0.0008(6) 0.0077(6) 0.0010(6)
C7 0.0220(7) 0.0125(6) 0.0182(7) 0.0012(5) 0.0084(6) -0.0003(5)
C8 0.0224(7) 0.0173(7) 0.0211(7) 0.0023(6) 0.0087(6) -0.0004(6)
C9 0.0231(8) 0.0211(8) 0.0273(8) 0.0011(6) 0.0032(7) -0.0036(6)
C10 0.0354(10) 0.0294(9) 0.0193(8) -0.0020(7) 0.0017(7) -0.0095(7)
C11 0.0431(11) 0.0337(9) 0.0193(8) -0.0059(7) 0.0131(8) -0.0070(8)
C12 0.0292(8) 0.0236(8) 0.0223(8) -0.0022(6) 0.0125(7) -0.0003(6)
C13 0.0267(8) 0.0153(7) 0.0254(8) 0.0027(6) 0.0159(6) -0.0002(6)
C14 0.0406(10) 0.0224(8) 0.0355(10) -0.0049(7) 0.0213(8) -0.0126(7)
C15 0.0478(11) 0.0261(9) 0.0487(11) -0.0023(8) 0.0384(10) -0.0070(8)
C16 0.0132(6) 0.0177(6) 0.0158(6) -0.0030(5) 0.0065(5) -0.0025(5)
C17 0.0186(7) 0.0179(7) 0.0224(7) -0.0042(6) 0.0057(6) 0.0009(5)
C18 0.0275(8) 0.0209(8) 0.0299(9) -0.0093(7) 0.0030(7) -0.0027(6)
C19 0.0240(8) 0.0278(9) 0.0250(8) -0.0068(7) -0.0013(7) -0.0044(7)
C20 0.0190(7) 0.0259(8) 0.0212(7) 0.0001(6) 0.0030(6) 0.0003(6)
C21 0.0177(7) 0.0170(7) 0.0191(7) -0.0023(5) 0.0076(6) -0.0010(5)
C22 0.0175(6) 0.0148(6) 0.0156(6) -0.0004(5) 0.0079(5) 0.0002(5)
C23 0.0180(7) 0.0171(6) 0.0184(7) 0.0011(5) 0.0082(6) -0.0003(5)
C24 0.0194(7) 0.0228(7) 0.0242(8) 0.0045(6) 0.0087(6) 0.0041(6)
C25 0.0307(8) 0.0192(7) 0.0268(8) 0.0072(6) 0.0131(7) 0.0044(6)
C26 0.0305(9) 0.0204(7) 0.0319(9) 0.0064(7) 0.0175(7) -0.0021(6)
C27 0.0201(7) 0.0217(7) 0.0250(8) 0.0030(6) 0.0119(6) -0.0005(6)
C28 0.0211(7) 0.0175(7) 0.0163(6) -0.0025(5) 0.0104(6) 0.0000(5)
C29 0.0259(8) 0.0417(10) 0.0148(7) -0.0022(7) 0.0084(6) -0.0008(7)
C30 0.0216(8) 0.0399(10) 0.0264(8) -0.0046(7) 0.0142(7) -0.0019(7)
C31 0.0181(7) 0.0192(7) 0.0150(6) 0.0005(5) 0.0085(5) 0.0014(5)
C32 0.0194(7) 0.0227(7) 0.0164(7) 0.0001(6) 0.0066(6) -0.0007(6)
C33 0.0216(7) 0.0312(9) 0.0158(7) 0.0024(6) 0.0057(6) 0.0047(6)
C34 0.0350(9) 0.0271(8) 0.0203(8) 0.0079(6) 0.0102(7) 0.0061(7)
C35 0.0373(10) 0.0225(8) 0.0233(8) 0.0030(6) 0.0108(7) -0.0040(7)
C36 0.0221(7) 0.0236(7) 0.0167(7) 0.0004(6) 0.0073(6) -0.0028(6)
C37 0.0189(7) 0.0190(7) 0.0147(6) -0.0011(5) 0.0050(5) 0.0016(5)
C38 0.0287(8) 0.0217(8) 0.0218(7) -0.0011(6) 0.0110(7) -0.0008(6)
C39 0.0388(10) 0.0200(8) 0.0349(10) -0.0040(7) 0.0154(8) -0.0037(7)
C40 0.0387(10) 0.0247(8) 0.0276(9) -0.0089(7) 0.0090(8) 0.0041(7)
C41 0.0335(9) 0.0333(9) 0.0191(8) -0.0045(7) 0.0107(7) 0.0064(7)
C42 0.0252(8) 0.0266(8) 0.0175(7) -0.0009(6) 0.0089(6) 0.0020(6)
C43 0.0149(6) 0.0286(8) 0.0146(6) -0.0031(6) 0.0058(5) -0.0037(6)
C44 0.0192(7) 0.0342(9) 0.0236(8) 0.0010(7) 0.0091(6) 0.0052(6)
C45 0.0272(8) 0.0371(10) 0.0299(9) -0.0029(7) 0.0178(7) -0.0087(7)
C46 0.0158(6) 0.0213(7) 0.0189(7) 0.0021(5) 0.0098(6) -0.0009(5)
C47 0.0208(7) 0.0257(8) 0.0230(7) -0.0008(6) 0.0119(6) -0.0025(6)
C48 0.0308(9) 0.0228(8) 0.0356(9) -0.0022(7) 0.0200(8) -0.0024(7)
C49 0.0296(9) 0.0266(8) 0.0407(10) 0.0072(7) 0.0212(8) 0.0068(7)
C50 0.0178(7) 0.0353(9) 0.0294(9) 0.0067(7) 0.0104(7) 0.0046(7)
C51 0.0176(7) 0.0272(8) 0.0227(7) 0.0006(6) 0.0091(6) -0.0005(6)
C52 0.0131(6) 0.0209(7) 0.0205(7) 0.0014(6) 0.0060(5) 0.0000(5)
C53 0.0181(7) 0.0232(7) 0.0179(7) 0.0023(6) 0.0056(6) 0.0016(6)
C54 0.0248(8) 0.0198(7) 0.0243(8) 0.0018(6) 0.0054(6) 0.0016(6)
C55 0.0186(7) 0.0216(8) 0.0312(9) 0.0051(6) 0.0056(6) -0.0022(6)
C56 0.0211(8) 0.0301(9) 0.0391(10) 0.0021(7) 0.0176(7) -0.0031(7)
C57 0.0220(8) 0.0271(8) 0.0343(9) -0.0033(7) 0.0170(7) -0.0032(6)
C58 0.0176(7) 0.0349(9) 0.0191(7) 0.0070(6) 0.0090(6) 0.0004(6)
C59 0.0295(9) 0.0410(11) 0.0363(10) 0.0177(8) 0.0130(8) -0.0013(8)
C60 0.0283(9) 0.0512(12) 0.0173(7) 0.0015(7) 0.0090(7) -0.0028(8)
C61 0.073(3) 0.181(5) 0.081(3) -0.016(3) 0.015(2) 0.022(3)
C62 0.069(4) 0.067(4) 0.044(3) -0.004(3) 0.022(3) -0.014(3)
C63 0.058(3) 0.060(4) 0.074(4) 0.013(3) 0.026(3) -0.003(3)

loop_
_atom_type_symbol
_atom_type_scat_dispersion_real
_atom_type_scat_dispersion_imag
_atom_type_scat_Cromer_Mann_a1
_atom_type_scat_Cromer_Mann_b1
_atom_type_scat_Cromer_Mann_a2
_atom_type_scat_Cromer_Mann_b2
_atom_type_scat_Cromer_Mann_a3
_atom_type_scat_Cromer_Mann_b3
_atom_type_scat_Cromer_Mann_a4
_atom_type_scat_Cromer_Mann_b4
_atom_type_scat_Cromer_Mann_c
_atom_type_scat_source
C 0.0033 0.0016 2.3100 20.8439 1.0200 10.2075 1.5886 0.5687 0.8650 51.6512 0.2156 'International Tables Vol C 4.2.6.8 and 6.1.1.4'
H 0.0000 0.0000 0.4930 10.5109 0.3229 26.1257 0.1402 3.1424 0.0408 57.7998 0.0030 'International Tables Vol C 4.2.6.8 and 6.1.1.4'
N 0.0061 0.0033 12.2126 0.0057 3.1322 9.8933 2.0125 28.9975 1.1663 0.5826 -11.5290 'International Tables Vol C 4.2.6.8 and 6.1.1.4'
P 0.1023 0.0942 6.4345 1.9067 4.1791 27.1570 1.7800 0.5260 1.4908 68.1645 1.1149 'International Tables Vol C 4.2.6.8 and 6.1.1.4'
Mn 0.3368 0.7283 11.2819 5.3409 7.3573 0.3432 3.0193 17.8674 2.2441 83.7543 1.0896 'International Tables Vol C 4.2.6.8 and 6.1.1.4'
O 0.0106 0.0060 3.0485 13.2771 2.2868 5.7011 1.5463 0.3239 0.8670 32.9089 0.2508 'International Tables Vol C 4.2.6.8 and 6.1.1.4'

loop_
_geom_angle_atom_site_label_1
_geom_angle_atom_site_label_2
_geom_angle_atom_site_label_3
_geom_angle
_geom_angle_publ_flag
Mn2 Mn1 P1 62.472(10) yes
Mn2 Mn1 P2 61.637(10) yes
P1 Mn1 P2 99.895(14) yes
Mn2 Mn1 P3 61.786(10) yes
P1 Mn1 P3 98.686(14) yes
P2 Mn1 P3 100.518(13) yes
Mn2 Mn1 P4 140.581(12) yes
P1 Mn1 P4 94.278(13) yes
P2 Mn1 P4 95.129(13) yes
P3 Mn1 P4 157.588(14) yes
Mn2 Mn1 N4 175.22(4) yes
P1 Mn1 N4 116.96(4) yes
P2 Mn1 N4 114.45(4) yes
P3 Mn1 N4 122.61(4) yes
P4 Mn1 N4 35.12(4) yes
Mn1 Mn2 P1 50.057(9) yes
Mn1 Mn2 P2 49.886(9) yes
P1 Mn2 P2 83.133(11) yes
Mn1 Mn2 P3 50.870(9) yes
P1 Mn2 P3 82.881(12) yes
P2 Mn2 P3 84.541(11) yes
Mn1 Mn2 N1 79.94(4) yes
P2 Mn2 N1 110.68(4) yes
P3 Mn2 N1 98.78(4) yes
Mn1 Mn2 N2 80.94(3) yes
P1 Mn2 N2 101.53(4) yes
P3 Mn2 N2 112.08(4) yes
N1 Mn2 N2 118.74(5) yes
Mn1 Mn2 N3 80.82(4) yes
P1 Mn2 N3 111.27(4) yes
P2 Mn2 N3 100.35(4) yes
N1 Mn2 N3 117.11(5) yes
N2 Mn2 N3 116.25(5) yes
Mn1 P1 Mn2 67.471(10) yes
Mn1 P1 N1 105.56(5) yes
Mn1 P1 C1 113.18(5) yes
Mn2 P1 C1 134.80(5) yes
N1 P1 C1 110.04(7) yes
Mn1 P1 C7 118.09(5) yes
Mn2 P1 C7 118.01(5) yes
N1 P1 C7 108.21(7) yes
C1 P1 C7 101.64(7) yes
Mn1 P2 Mn2 68.477(11) yes
Mn1 P2 N2 108.13(4) yes
Mn1 P2 C16 118.10(5) yes
Mn2 P2 C16 137.09(5) yes
N2 P2 C16 109.08(6) yes
Mn1 P2 C22 107.93(5) yes
Mn2 P2 C22 114.96(5) yes
N2 P2 C22 110.08(6) yes
C16 P2 C22 103.32(7) yes
Mn1 P3 Mn2 67.345(11) yes
Mn1 P3 N3 105.44(5) yes
Mn1 P3 C31 115.76(5) yes
Mn2 P3 C31 137.97(5) yes
N3 P3 C31 109.71(7) yes
Mn1 P3 C37 116.84(5) yes
Mn2 P3 C37 115.44(5) yes
N3 P3 C37 108.41(7) yes
C31 P3 C37 100.50(7) yes
Mn1 P4 C46 118.62(5) yes
N4 P4 C46 107.40(7) yes
Mn1 P4 C52 135.82(5) yes
N4 P4 C52 108.77(7) yes
C46 P4 C52 101.12(7) yes
C62 O1 C63 111.5(5) yes
Mn2 N1 P1 109.86(7) yes
Mn2 N1 C13 128.06(10) yes
P1 N1 C13 121.48(10) yes
Mn2 N2 P2 107.84(6) yes
Mn2 N2 C28 127.79(9) yes
P2 N2 C28 122.98(10) yes
Mn2 N3 P3 108.85(6) yes
Mn2 N3 C43 128.29(9) yes
P3 N3 C43 122.10(10) yes
Mn1 N4 P4 101.26(6) yes
Mn1 N4 C58 136.22(10) yes
P4 N4 C58 122.17(10) yes
P1 C1 C2 123.35(12) yes
P1 C1 C6 118.07(11) yes
C2 C1 C6 118.46(14) yes
C1 C2 C3 120.58(15) yes
C1 C2 H21 121.1 no
C3 C2 H21 118.3 no
C2 C3 C4 120.14(15) yes
C2 C3 H31 119.0 no
C4 C3 H31 120.8 no
C3 C4 C5 120.03(15) yes
C3 C4 H41 120.1 no
C5 C4 H41 119.8 no
C4 C5 C6 119.61(16) yes
C4 C5 H51 120.4 no
C6 C5 H51 120.0 no
C1 C6 C5 121.17(15) yes
C1 C6 H61 119.5 no
C5 C6 H61 119.3 no
P1 C7 C8 122.20(12) yes
P1 C7 C12 119.14(12) yes
C8 C7 C12 118.47(15) yes
C7 C8 C9 120.74(16) yes
C7 C8 H81 120.3 no
C9 C8 H81 119.0 no
C8 C9 C10 120.09(17) yes
C8 C9 H91 120.5 no
C10 C9 H91 119.4 no
C9 C10 C11 120.10(16) yes
C9 C10 H101 119.7 no
C11 C10 H101 120.2 no
C10 C11 C12 120.00(17) yes
C10 C11 H111 120.1 no
C12 C11 H111 119.9 no
C7 C12 C11 120.56(17) yes
C7 C12 H121 119.3 no
C11 C12 H121 120.1 no
N1 C13 C14 111.34(13) yes
N1 C13 C15 108.82(13) yes
C14 C13 C15 110.13(15) yes
N1 C13 H131 109.5 no
C14 C13 H131 108.3 no
C15 C13 H131 108.7 no
C13 C14 H141 108.8 no
C13 C14 H142 110.3 no
H141 C14 H142 107.4 no
C13 C14 H143 111.4 no
H141 C14 H143 108.0 no
H142 C14 H143 110.7 no
C13 C15 H151 108.4 no
C13 C15 H152 110.5 no
H151 C15 H152 109.5 no
C13 C15 H153 109.7 no
H151 C15 H153 108.0 no
H152 C15 H153 110.6 no
P2 C16 C17 124.71(11) yes
P2 C16 C21 116.20(11) yes
C17 C16 C21 118.87(13) yes
C16 C17 C18 120.47(15) yes
C16 C17 H171 119.9 no
C18 C17 H171 119.6 no
C17 C18 C19 119.98(16) yes
C17 C18 H181 119.4 no
C19 C18 H181 120.6 no
C18 C19 C20 120.18(15) yes
C18 C19 H191 120.2 no
C20 C19 H191 119.6 no
C19 C20 C21 119.76(15) yes
C19 C20 H201 119.9 no
C21 C20 H201 120.3 no
C16 C21 C20 120.73(14) yes
C16 C21 H211 119.1 no
C20 C21 H211 120.2 no
P2 C22 C23 118.64(11) yes
P2 C22 C27 122.21(11) yes
C23 C22 C27 118.66(14) yes
C22 C23 C24 120.77(14) yes
C22 C23 H231 119.4 no
C24 C23 H231 119.8 no
C23 C24 C25 120.07(15) yes
C23 C24 H241 120.3 no
C25 C24 H241 119.6 no
C24 C25 C26 119.81(15) yes
C24 C25 H251 119.8 no
C26 C25 H251 120.4 no
C25 C26 C27 120.27(15) yes
C25 C26 H261 120.0 no
C27 C26 H261 119.7 no
C22 C27 C26 120.40(15) yes
C22 C27 H271 119.7 no
C26 C27 H271 119.9 no
N2 C28 C29 112.00(13) yes
N2 C28 C30 108.45(12) yes
C29 C28 C30 109.52(13) yes
N2 C28 H281 109.7 no
C29 C28 H281 108.5 no
C30 C28 H281 108.6 no
C28 C29 H291 109.0 no
C28 C29 H292 111.5 no
H291 C29 H292 107.6 no
C28 C29 H293 110.3 no
H291 C29 H293 108.8 no
H292 C29 H293 109.5 no
C28 C30 H301 109.2 no
C28 C30 H302 111.8 no
H301 C30 H302 107.9 no
C28 C30 H303 109.9 no
H301 C30 H303 108.7 no
H302 C30 H303 109.3 no
P3 C31 C32 121.79(12) yes
P3 C31 C36 119.19(11) yes
C32 C31 C36 118.68(14) yes
C31 C32 C33 120.34(15) yes
C31 C32 H321 118.6 no
C33 C32 H321 121.0 no
C32 C33 C34 120.10(15) yes
C32 C33 H331 119.8 no
C34 C33 H331 120.1 no
C33 C34 C35 120.16(15) yes
C33 C34 H341 120.5 no
C35 C34 H341 119.4 no
C34 C35 C36 119.83(16) yes
C34 C35 H351 120.2 no
C36 C35 H351 120.0 no
C31 C36 C35 120.86(15) yes
C31 C36 H361 119.2 no
C35 C36 H361 120.0 no
P3 C37 C38 119.02(12) yes
P3 C37 C42 122.65(12) yes
C38 C37 C42 118.25(15) yes
C37 C38 C39 121.01(16) yes
C37 C38 H381 119.8 no
C39 C38 H381 119.2 no
C38 C39 C40 120.17(17) yes
C38 C39 H391 119.7 no
C40 C39 H391 120.1 no
C39 C40 C41 119.50(16) yes
C39 C40 H401 119.6 no
C41 C40 H401 120.9 no
C40 C41 C42 120.64(16) yes
C40 C41 H411 119.0 no
C42 C41 H411 120.4 no
C37 C42 C41 120.43(16) yes
C37 C42 H421 119.8 no
C41 C42 H421 119.8 no
N3 C43 C44 111.30(13) yes
N3 C43 C45 109.54(13) yes
C44 C43 C45 109.78(14) yes
N3 C43 H431 110.1 no
C44 C43 H431 108.7 no
C45 C43 H431 107.3 no
C43 C44 H441 109.8 no
C43 C44 H442 108.6 no
H441 C44 H442 109.5 no
C43 C44 H443 110.8 no
H441 C44 H443 110.1 no
H442 C44 H443 108.0 no
C43 C45 H451 111.1 no
C43 C45 H452 109.5 no
H451 C45 H452 110.0 no
C43 C45 H453 110.0 no
H451 C45 H453 108.5 no
H452 C45 H453 107.6 no
P4 C46 C47 120.28(12) yes
P4 C46 C51 120.10(12) yes
C47 C46 C51 117.93(15) yes
C46 C47 C48 121.14(16) yes
C46 C47 H471 119.2 no
C48 C47 H471 119.6 no
C47 C48 C49 120.26(17) yes
C47 C48 H481 121.0 no
C49 C48 H481 118.8 no
C48 C49 C50 119.34(16) yes
C48 C49 H491 120.7 no
C50 C49 H491 120.0 no
C49 C50 C51 120.56(16) yes
C49 C50 H501 120.2 no
C51 C50 H501 119.2 no
C46 C51 C50 120.76(16) yes
C46 C51 H511 120.3 no
C50 C51 H511 119.0 no
P4 C52 C53 117.57(12) yes
P4 C52 C57 124.26(12) yes
C53 C52 C57 118.13(15) yes
C52 C53 C54 120.92(15) yes
C52 C53 H531 118.8 no
C54 C53 H531 120.2 no
C53 C54 C55 120.13(16) yes
C53 C54 H541 119.8 no
C55 C54 H541 120.1 no
C54 C55 C56 119.48(16) yes
C54 C55 H551 120.2 no
C56 C55 H551 120.3 no
C55 C56 C57 120.46(16) yes
C55 C56 H561 120.0 no
C57 C56 H561 119.6 no
C52 C57 C56 120.86(16) yes
C52 C57 H571 119.5 no
C56 C57 H571 119.6 no
N4 C58 C59 111.30(15) yes
N4 C58 C60 110.15(13) yes
C59 C58 C60 110.17(15) yes
N4 C58 H581 108.9 no
C59 C58 H581 108.2 no
C60 C58 H581 108.1 no
C58 C59 H591 110.0 no
C58 C59 H592 111.0 no
H591 C59 H592 107.7 no
C58 C59 H593 110.9 no
H591 C59 H593 108.0 no
H592 C59 H593 109.2 no
C58 C60 H601 111.7 no
C58 C60 H602 108.7 no
H601 C60 H602 109.1 no
C58 C60 H603 110.4 no
H601 C60 H603 107.8 no
H602 C60 H603 109.0 no
C63 C61 H611 109.3 no
C63 C61 H612 109.8 no
H611 C61 H612 109.5 no
C63 C61 H613 109.3 no
H611 C61 H613 109.5 no
H612 C61 H613 109.5 no
O1 C62 H621 113.6 no
O1 C62 H622 103.2 no
H621 C62 H622 121.1 no
O1 C63 C61 120.0(6) yes
O1 C63 H631 114.2 no
C61 C63 H631 96.1 no
O1 C63 H632 104.6 no
C61 C63 H632 99.2 no
H631 C63 H632 122.9 no

loop_
_geom_bond_atom_site_label_1
_geom_bond_atom_site_label_2
_geom_bond_site_symmetry_2
_geom_bond_distance
_geom_bond_publ_flag
Mn1 Mn2 . 3.1436(3) yes
Mn1 P1 . 2.6093(4) yes
Mn1 P2 . 2.5843(4) yes
Mn1 P3 . 2.6424(4) yes
Mn1 P4 . 2.8384(4) yes
Mn1 N4 . 1.9967(13) yes
Mn2 P1 . 3.0180(4) yes
Mn2 P2 . 2.9736(4) yes
Mn2 P3 . 3.0017(4) yes
Mn2 N1 . 2.0369(13) yes
Mn2 N2 . 2.0304(12) yes
Mn2 N3 . 2.0376(12) yes
P1 N1 . 1.6399(13) yes
P1 C1 . 1.8337(15) yes
P1 C7 . 1.8362(16) yes
P2 N2 . 1.6377(12) yes
P2 C16 . 1.8290(14) yes
P2 C22 . 1.8280(15) yes
P3 N3 . 1.6422(13) yes
P3 C31 . 1.8307(15) yes
P3 C37 . 1.8362(15) yes
P4 N4 . 1.6648(13) yes
P4 C46 . 1.8388(16) yes
P4 C52 . 1.8468(16) yes
O1 C63 2_565 1.397(11) yes
O1 C62 2_565 1.267(10) yes
O1 C62 . 1.593(12) yes
O1 C63 . 1.528(12) yes
N1 C13 . 1.4714(19) yes
N2 C28 . 1.4739(18) yes
N3 C43 . 1.4707(19) yes
N4 C58 . 1.474(2) yes
C1 C2 . 1.396(2) yes
C1 C6 . 1.392(2) yes
C2 C3 . 1.390(2) yes
C2 H21 . 0.949 no
C3 C4 . 1.384(3) yes
C3 H31 . 0.929 no
C4 C5 . 1.388(3) yes
C4 H41 . 0.941 no
C5 C6 . 1.389(2) yes
C5 H51 . 0.949 no
C6 H61 . 0.933 no
C7 C8 . 1.398(2) yes
C7 C12 . 1.398(2) yes
C8 C9 . 1.390(2) yes
C8 H81 . 0.939 no
C9 C10 . 1.383(3) yes
C9 H91 . 0.948 no
C10 C11 . 1.384(3) yes
C10 H101 . 0.920 no
C11 C12 . 1.395(2) yes
C11 H111 . 0.946 no
C12 H121 . 0.940 no
C13 C14 . 1.528(2) yes
C13 C15 . 1.522(2) yes
C13 H131 . 0.993 no
C14 H141 . 0.955 no
C14 H142 . 0.956 no
C14 H143 . 0.959 no
C15 H151 . 0.967 no
C15 H152 . 0.964 no
C15 H153 . 0.955 no
C16 C17 . 1.394(2) yes
C16 C21 . 1.398(2) yes
C17 C18 . 1.388(2) yes
C17 H171 . 0.936 no
C18 C19 . 1.389(3) yes
C18 H181 . 0.939 no
C19 C20 . 1.387(2) yes
C19 H191 . 0.930 no
C20 C21 . 1.386(2) yes
C20 H201 . 0.946 no
C21 H211 . 0.930 no
C22 C23 . 1.395(2) yes
C22 C27 . 1.400(2) yes
C23 C24 . 1.389(2) yes
C23 H231 . 0.936 no
C24 C25 . 1.387(2) yes
C24 H241 . 0.949 no
C25 C26 . 1.386(2) yes
C25 H251 . 0.946 no
C26 C27 . 1.390(2) yes
C26 H261 . 0.937 no
C27 H271 . 0.948 no
C28 C29 . 1.521(2) yes
C28 C30 . 1.520(2) yes
C28 H281 . 0.990 no
C29 H291 . 0.976 no
C29 H292 . 0.973 no
C29 H293 . 0.970 no
C30 H301 . 0.956 no
C30 H302 . 0.966 no
C30 H303 . 0.969 no
C31 C32 . 1.403(2) yes
C31 C36 . 1.392(2) yes
C32 C33 . 1.386(2) yes
C32 H321 . 0.941 no
C33 C34 . 1.385(3) yes
C33 H331 . 0.934 no
C34 C35 . 1.386(3) yes
C34 H341 . 0.925 no
C35 C36 . 1.386(2) yes
C35 H351 . 0.943 no
C36 H361 . 0.940 no
C37 C38 . 1.393(2) yes
C37 C42 . 1.398(2) yes
C38 C39 . 1.389(2) yes
C38 H381 . 0.960 no
C39 C40 . 1.383(3) yes
C39 H391 . 0.931 no
C40 C41 . 1.382(3) yes
C40 H401 . 0.924 no
C41 C42 . 1.389(2) yes
C41 H411 . 0.953 no
C42 H421 . 0.939 no
C43 C44 . 1.529(2) yes
C43 C45 . 1.525(2) yes
C43 H431 . 1.003 no
C44 H441 . 0.964 no
C44 H442 . 0.960 no
C44 H443 . 0.964 no
C45 H451 . 0.972 no
C45 H452 . 0.972 no
C45 H453 . 0.961 no
C46 C47 . 1.397(2) yes
C46 C51 . 1.402(2) yes
C47 C48 . 1.389(2) yes
C47 H471 . 0.940 no
C48 C49 . 1.385(3) yes
C48 H481 . 0.941 no
C49 C50 . 1.389(3) yes
C49 H491 . 0.944 no
C50 C51 . 1.386(2) yes
C50 H501 . 0.939 no
C51 H511 . 0.955 no
C52 C53 . 1.396(2) yes
C52 C57 . 1.397(2) yes
C53 C54 . 1.393(2) yes
C53 H531 . 0.937 no
C54 C55 . 1.388(3) yes
C54 H541 . 0.951 no
C55 C56 . 1.384(3) yes
C55 H551 . 0.951 no
C56 C57 . 1.389(2) yes
C56 H561 . 0.955 no
C57 H571 . 0.938 no
C58 C59 . 1.526(3) yes
C58 C60 . 1.523(2) yes
C58 H581 . 0.989 no
C59 H591 . 0.949 no
C59 H592 . 0.972 no
C59 H593 . 0.968 no
C60 H601 . 0.973 no
C60 H602 . 0.971 no
C60 H603 . 0.980 no
C61 C62 2_565 1.375(7) yes
C61 C63 . 1.352(7) yes
C61 H611 . 0.950 no
C61 H612 . 0.950 no
C61 H613 . 0.950 no
C62 C63 2_565 1.157(8) yes
C62 H621 . 0.980 no
C62 H622 . 0.970 no
C63 H631 . 0.991 no
C63 H632 . 0.975 no
